data_7025646
loop_
_publ_author_name
'Boyle, Timothy J.'
'Raymond, Rebecca'
'Boye, Daniel M.'
'Ottley, Leigh Anna M.'
'Lu, Ping'

_publ_section_title
;
 Structurally characterized luminescent lanthanide zinc carboxylate
 precursors for Ln-Zn-O nanomaterials.
;
_journal_issue 34
_journal_name_full 'Dalton transactions (Cambridge, England : 2003)'
_journal_page_first 8050
_journal_page_last 8063
_journal_paper_doi 10.1039/c002492a
_journal_volume 39
_journal_year 2010
_chemical_formula_sum 'C35 H51 N3 O8 Zn2'
_chemical_formula_weight 772.563
_chemical_name_common ZnOBcpy
_chemical_name_systematic
;
?
;
_space_group_IT_number 2
_symmetry_cell_setting triclinic
_symmetry_space_group_name_Hall '-P 1'
_symmetry_space_group_name_H-M 'P -1'
_atom_sites_solution_hydrogens geom
_atom_sites_solution_primary direct
_atom_sites_solution_secondary difmap
_audit_creation_method SHELXL-97
_cell_angle_alpha 79.674(1)
_cell_angle_beta 69.581(1)
_cell_angle_gamma 88.035(1)
_cell_formula_units_Z 2
_cell_length_a 11.5570(9)
_cell_length_b 11.8053(9)
_cell_length_c 15.0066(11)
_cell_measurement_reflns_used 6000
_cell_measurement_temperature 173(2)
_cell_measurement_theta_max 25.34
_cell_measurement_theta_min 2.48
_cell_volume 1886.8(2)
_computing_cell_refinement 'Bruker SMART'
_computing_data_collection 'Bruker SMART'
_computing_data_reduction 'Bruker SAINT'
_computing_molecular_graphics 'Bruker SHELXTL'
_computing_publication_material 'Bruker SHELXTL'
_computing_structure_refinement 'SHELXL-97 (Sheldrick, 1997)'
_computing_structure_solution 'SHELXS-97 (Sheldrick, 1990)'
_diffrn_ambient_temperature 173(2)
_diffrn_measured_fraction_theta_full 0.984
_diffrn_measured_fraction_theta_max 0.984
_diffrn_measurement_device_type 'CCD area detector'
_diffrn_measurement_method 'phi and omega scans'
_diffrn_radiation_monochromator graphite
_diffrn_radiation_source 'fine-focus sealed tube'
_diffrn_radiation_type MoK\a
_diffrn_radiation_wavelength 0.71073
_diffrn_reflns_av_R_equivalents 0.0193
_diffrn_reflns_av_sigmaI/netI 0.0288
_diffrn_reflns_limit_h_max 13
_diffrn_reflns_limit_h_min -13
_diffrn_reflns_limit_k_max 14
_diffrn_reflns_limit_k_min -14
_diffrn_reflns_limit_l_max 18
_diffrn_reflns_limit_l_min -18
_diffrn_reflns_number 13826
_diffrn_reflns_theta_full 25.38
_diffrn_reflns_theta_max 25.38
_diffrn_reflns_theta_min 1.75
_exptl_absorpt_coefficient_mu 1.314
_exptl_absorpt_correction_T_max 0.769
_exptl_absorpt_correction_T_min 0.712
_exptl_absorpt_correction_type empirical
_exptl_absorpt_process_details SADABS
_exptl_crystal_colour colorless
_exptl_crystal_density_diffrn 1.221
_exptl_crystal_density_meas ?
_exptl_crystal_density_method 'not measured'
_exptl_crystal_description irregular
_exptl_crystal_F_000 728
_exptl_crystal_size_max 0.266
_exptl_crystal_size_mid 0.244
_exptl_crystal_size_min 0.20
_refine_diff_density_max 0.580
_refine_diff_density_min -0.314
_refine_diff_density_rms 0.073
_refine_ls_extinction_method none
_refine_ls_goodness_of_fit_ref 1.068
_refine_ls_hydrogen_treatment constr
_refine_ls_matrix_type full
_refine_ls_number_parameters 431
_refine_ls_number_reflns 6820
_refine_ls_number_restraints 29
_refine_ls_restrained_S_all 1.094
_refine_ls_R_factor_all 0.0431
_refine_ls_R_factor_gt 0.0371
_refine_ls_shift/su_max 0.000
_refine_ls_shift/su_mean 0.000
_refine_ls_structure_factor_coef Fsqd
_refine_ls_weighting_details 'calc w=1/[\s^2^(Fo^2^)+(0.0671P)^2^+0.6296P] where P=(Fo^2^+2Fc^2^)/3'
_refine_ls_weighting_scheme calc
_refine_ls_wR_factor_gt 0.1056
_refine_ls_wR_factor_ref 0.1104
_reflns_number_gt 5818
_reflns_number_total 6820
_reflns_threshold_expression >2sigma(I)
_cod_data_source_file c002492a.txt
_cod_data_source_block 7fb072ss
_cod_depositor_comments
;
The following automatic conversions were performed:

'_symmetry_cell_setting' value 'Triclinic' changed to 'triclinic'
according to /home/saulius/struct/CIF-dictionaries/cif_core.dic
dictionary named 'cif_core.dic' version 2.4.2 from 2011-04-26.

Automatic conversion script
Id: cif_fix_values 1891 2012-01-12 08:04:46Z andrius 

The following automatic conversions were performed:

'_exptl_crystal_density_meas' value 'not measured' was changed to '?'
- the value is perceived as not measured.

Automatic conversion script
Id: cif_fix_values 3008 2015-01-20 13:52:24Z robertas 
;
_cod_original_sg_symbol_H-M P-1
_cod_database_code 7025646

loop_
_symmetry_equiv_pos_as_xyz
'x, y, z'
'-x, -y, -z'

loop_
_atom_site_label
_atom_site_type_symbol
_atom_site_fract_x
_atom_site_fract_y
_atom_site_fract_z
_atom_site_U_iso_or_equiv
_atom_site_adp_type
_atom_site_occupancy
_atom_site_symmetry_multiplicity
_atom_site_calc_flag
_atom_site_refinement_flags
C9 C 0.6782(10) 0.7338(7) 0.6622(7) 0.068(3) Uani 0.50 1 d PD
C10 C 0.4654(8) 0.6713(10) 0.7772(6) 0.079(3) Uani 0.50 1 d PD
C8' C 0.7155(10) 0.5774(12) 0.6926(10) 0.113(5) Uani 0.50 1 d PD
Zn1 Zn 0.49922(3) 0.61856(2) 0.45091(2) 0.03026(11) Uani 1 1 d .
Zn2 Zn 0.92150(3) -0.01542(3) 0.10045(2) 0.03004(11) Uani 1 1 d .
N1 N 0.4733(2) 0.76449(18) 0.36441(16) 0.0304(5) Uani 1 1 d .
N2 N 0.8180(2) -0.01276(18) 0.24105(15) 0.0284(5) Uani 1 1 d .
O1 O 0.32142(19) 0.58780(18) 0.54087(16) 0.0468(5) Uani 1 1 d .
O2 O 0.68294(19) 0.59621(17) 0.38957(16) 0.0452(5) Uani 1 1 d .
O3 O 0.5347(2) 0.67652(17) 0.56009(14) 0.0439(5) Uani 1 1 d .
O4 O 0.4678(2) 0.50651(17) 0.37106(16) 0.0479(5) Uani 1 1 d .
O5 O 1.0311(2) 0.12706(18) 0.07573(15) 0.0489(6) Uani 1 1 d .
O6 O 0.8439(2) -0.15598(19) 0.07713(16) 0.0473(5) Uani 1 1 d .
O7 O 0.8132(2) 0.0841(2) 0.03875(15) 0.0496(6) Uani 1 1 d .
O8 O 1.06315(19) -0.11445(19) 0.11491(15) 0.0439(5) Uani 1 1 d .
C1 C 0.2669(3) 0.4970(3) 0.5946(2) 0.0366(6) Uani 1 1 d .
C2 C 0.1269(3) 0.4999(3) 0.6434(3) 0.0526(9) Uani 1 1 d .
C3 C 0.0800(4) 0.6178(4) 0.6249(5) 0.118(2) Uani 1 1 d .
H3A H -0.0105 0.6150 0.6520 0.177 Uiso 1 1 calc R
H3B H 0.1071 0.6463 0.5551 0.177 Uiso 1 1 calc R
H3C H 0.1125 0.6695 0.6554 0.177 Uiso 1 1 calc R
C4 C 0.0681(4) 0.4162(4) 0.6010(4) 0.0801(13) Uani 1 1 d .
H4A H 0.0980 0.3385 0.6138 0.120 Uiso 1 1 calc R
H4B H 0.0912 0.4422 0.5311 0.120 Uiso 1 1 calc R
H4C H -0.0220 0.4153 0.6314 0.120 Uiso 1 1 calc R
C5 C 0.0918(4) 0.4496(4) 0.7515(3) 0.0829(14) Uani 1 1 d .
H5A H 0.1319 0.4959 0.7811 0.124 Uiso 1 1 calc R
H5B H 0.1192 0.3701 0.7592 0.124 Uiso 1 1 calc R
H5C H 0.0020 0.4506 0.7831 0.124 Uiso 1 1 calc R
C6 C 0.5478(3) 0.5979(2) 0.6252(2) 0.0348(6) Uani 1 1 d .
C7 C 0.5863(3) 0.6331(2) 0.7043(2) 0.0404(7) Uani 1 1 d D
C8 C 0.6346(12) 0.5321(7) 0.7568(8) 0.076(3) Uani 0.50 1 d PD
C9' C 0.6032(15) 0.7627(7) 0.6925(11) 0.122(7) Uani 0.50 1 d PD
C10' C 0.4980(15) 0.5758(15) 0.8019(6) 0.169(9) Uani 0.50 1 d PD
C11 C 1.1173(3) 0.1804(2) 0.0055(2) 0.0366(6) Uani 1 1 d .
C12 C 1.1772(3) 0.2825(3) 0.0245(3) 0.0588(10) Uani 1 1 d D
C13 C 1.2632(12) 0.2099(11) 0.0821(10) 0.112(5) Uani 0.50 1 d PD
C14' C 1.0724(8) 0.3802(7) 0.0272(7) 0.070(2) Uani 0.50 1 d PD
C15 C 1.2815(5) 0.3386(5) -0.0613(3) 0.0985(18) Uani 1 1 d .
H15A H 1.2495 0.3775 -0.1109 0.148 Uiso 1 1 calc R
H15B H 1.3395 0.2800 -0.0872 0.148 Uiso 1 1 calc R
H15C H 1.3242 0.3951 -0.0422 0.148 Uiso 1 1 calc R
C16 C 0.8394(3) 0.1284(2) -0.0488(2) 0.0341(6) Uani 1 1 d .
C17 C 0.7419(3) 0.2059(3) -0.0747(2) 0.0412(7) Uani 1 1 d .
C18 C 0.7516(4) 0.3207(3) -0.0428(3) 0.0738(12) Uani 1 1 d .
H18A H 0.8306 0.3600 -0.0837 0.111 Uiso 1 1 calc R
H18B H 0.7470 0.3060 0.0247 0.111 Uiso 1 1 calc R
H18C H 0.6835 0.3694 -0.0492 0.111 Uiso 1 1 calc R
C19 C 0.6143(3) 0.1488(4) -0.0194(3) 0.0869(16) Uani 1 1 d .
H19A H 0.5518 0.1958 -0.0377 0.130 Uiso 1 1 calc R
H19B H 0.5964 0.1420 0.0502 0.130 Uiso 1 1 calc R
H19C H 0.6126 0.0720 -0.0352 0.130 Uiso 1 1 calc R
C20 C 0.7665(4) 0.2266(3) -0.1826(3) 0.0594(9) Uani 1 1 d .
H20A H 0.7692 0.1525 -0.2039 0.089 Uiso 1 1 calc R
H20B H 0.8459 0.2684 -0.2170 0.089 Uiso 1 1 calc R
H20C H 0.7004 0.2723 -0.1965 0.089 Uiso 1 1 calc R
C21 C 0.5569(3) 0.8004(2) 0.2766(2) 0.0347(6) Uani 1 1 d .
H21 H 0.6273 0.7552 0.2546 0.042 Uiso 1 1 calc R
C22 C 0.5459(3) 0.9001(3) 0.2166(2) 0.0416(7) Uani 1 1 d .
H22 H 0.6071 0.9233 0.1547 0.050 Uiso 1 1 calc R
C23 C 0.4430(3) 0.9649(3) 0.2494(2) 0.0436(7) Uani 1 1 d .
H23 H 0.4330 1.0346 0.2104 0.052 Uiso 1 1 calc R
C24 C 0.3551(3) 0.9282(3) 0.3389(2) 0.0423(7) Uani 1 1 d .
H24 H 0.2833 0.9714 0.3619 0.051 Uiso 1 1 calc R
C25 C 0.3729(3) 0.8279(2) 0.3945(2) 0.0343(6) Uani 1 1 d .
H25 H 0.3122 0.8025 0.4563 0.041 Uiso 1 1 calc R
C26 C 0.7648(3) 0.0838(3) 0.2693(2) 0.0425(7) Uani 1 1 d .
H26 H 0.7794 0.1530 0.2230 0.051 Uiso 1 1 calc R
C27 C 0.6898(4) 0.0857(3) 0.3632(2) 0.0590(10) Uani 1 1 d .
H27 H 0.6538 0.1554 0.3816 0.071 Uiso 1 1 calc R
C28 C 0.6677(3) -0.0152(4) 0.4301(2) 0.0549(9) Uani 1 1 d .
H28 H 0.6154 -0.0162 0.4952 0.066 Uiso 1 1 calc R
C29 C 0.7223(3) -0.1140(3) 0.4016(2) 0.0505(8) Uani 1 1 d .
H29 H 0.7093 -0.1843 0.4465 0.061 Uiso 1 1 calc R
C30 C 0.7957(3) -0.1092(3) 0.3072(2) 0.0423(7) Uani 1 1 d .
H30 H 0.8327 -0.1779 0.2876 0.051 Uiso 1 1 calc R
C14 C 1.0899(10) 0.3414(10) 0.1017(11) 0.106(4) Uani 0.50 1 d PD
C13' C 1.2007(17) 0.2639(12) 0.1162(7) 0.137(8) Uani 0.50 1 d PD

loop_
_atom_site_aniso_label
_atom_site_aniso_U_11
_atom_site_aniso_U_22
_atom_site_aniso_U_33
_atom_site_aniso_U_23
_atom_site_aniso_U_13
_atom_site_aniso_U_12
C9 0.107(8) 0.045(5) 0.066(5) 0.004(4) -0.049(6) -0.036(5)
C10 0.076(6) 0.120(9) 0.042(5) -0.043(5) -0.010(4) 0.026(6)
C8' 0.104(9) 0.171(13) 0.133(11) -0.092(10) -0.100(9) 0.067(9)
Zn1 0.03332(19) 0.02358(17) 0.03175(18) -0.00120(12) -0.01071(14) 0.00275(13)
Zn2 0.02900(18) 0.03523(19) 0.02427(17) -0.00764(13) -0.00620(13) 0.00184(13)
N1 0.0326(12) 0.0261(11) 0.0324(12) -0.0040(9) -0.0116(10) 0.0013(9)
N2 0.0269(11) 0.0301(11) 0.0275(11) -0.0070(9) -0.0076(9) 0.0013(9)
O1 0.0341(11) 0.0443(12) 0.0490(12) 0.0082(10) -0.0067(10) 0.0032(9)
O2 0.0344(11) 0.0333(11) 0.0593(13) -0.0072(10) -0.0067(10) 0.0059(9)
O3 0.0608(14) 0.0370(11) 0.0365(11) -0.0030(9) -0.0214(10) -0.0051(10)
O4 0.0698(15) 0.0285(11) 0.0573(14) -0.0112(10) -0.0353(12) 0.0031(10)
O5 0.0534(14) 0.0436(12) 0.0446(12) -0.0112(10) -0.0077(11) -0.0139(10)
O6 0.0479(13) 0.0512(13) 0.0452(12) -0.0213(10) -0.0123(10) -0.0060(10)
O7 0.0456(13) 0.0630(15) 0.0367(12) -0.0011(10) -0.0150(10) 0.0158(11)
O8 0.0356(11) 0.0514(13) 0.0398(11) -0.0052(10) -0.0094(9) 0.0122(10)
C1 0.0321(15) 0.0403(16) 0.0346(15) -0.0072(13) -0.0081(12) 0.0033(13)
C2 0.0372(17) 0.0442(18) 0.059(2) 0.0027(15) -0.0009(15) 0.0083(14)
C3 0.047(2) 0.060(3) 0.189(6) 0.021(3) 0.006(3) 0.019(2)
C4 0.054(2) 0.087(3) 0.100(3) -0.001(3) -0.034(2) -0.007(2)
C5 0.069(3) 0.090(3) 0.059(2) -0.004(2) 0.011(2) 0.014(2)
C6 0.0337(15) 0.0353(16) 0.0349(15) -0.0098(12) -0.0096(12) 0.0025(12)
C7 0.0542(19) 0.0328(15) 0.0366(15) -0.0072(12) -0.0183(14) 0.0028(13)
C8 0.122(9) 0.058(5) 0.072(6) -0.007(4) -0.068(6) 0.023(6)
C9' 0.221(18) 0.045(5) 0.187(16) -0.055(7) -0.166(15) 0.042(8)
C10' 0.22(2) 0.231(18) 0.034(5) -0.023(8) -0.008(8) -0.150(17)
C11 0.0363(16) 0.0359(15) 0.0411(16) -0.0131(13) -0.0149(13) 0.0022(12)
C12 0.059(2) 0.060(2) 0.051(2) -0.0266(17) -0.0004(17) -0.0252(18)
C13 0.125(11) 0.148(12) 0.107(10) -0.048(8) -0.077(9) -0.042(9)
C14' 0.084(6) 0.048(4) 0.068(5) -0.035(4) -0.001(5) -0.004(4)
C15 0.123(4) 0.094(4) 0.071(3) -0.015(3) -0.019(3) -0.063(3)
C16 0.0328(15) 0.0330(15) 0.0385(15) -0.0056(12) -0.0151(13) -0.0007(12)
C17 0.0353(16) 0.0424(17) 0.0420(16) 0.0007(13) -0.0129(13) 0.0057(13)
C18 0.095(3) 0.054(2) 0.076(3) -0.019(2) -0.032(2) 0.030(2)
C19 0.035(2) 0.110(4) 0.095(3) 0.038(3) -0.024(2) -0.007(2)
C20 0.062(2) 0.068(2) 0.053(2) -0.0030(17) -0.0307(18) 0.0145(19)
C21 0.0334(15) 0.0363(15) 0.0341(14) -0.0052(12) -0.0118(12) 0.0026(12)
C22 0.0426(17) 0.0455(17) 0.0331(15) 0.0043(13) -0.0138(13) -0.0042(14)
C23 0.0545(19) 0.0311(15) 0.0480(18) 0.0052(13) -0.0272(16) -0.0012(14)
C24 0.0404(17) 0.0344(15) 0.0533(18) -0.0087(13) -0.0184(15) 0.0109(13)
C25 0.0341(15) 0.0309(14) 0.0359(14) -0.0057(11) -0.0099(12) 0.0018(11)
C26 0.0504(18) 0.0414(17) 0.0360(15) -0.0095(13) -0.0151(14) 0.0103(14)
C27 0.064(2) 0.072(2) 0.0474(19) -0.0311(18) -0.0194(17) 0.0293(19)
C28 0.0405(18) 0.089(3) 0.0306(16) -0.0169(17) -0.0033(14) -0.0035(18)
C29 0.059(2) 0.053(2) 0.0332(16) -0.0008(14) -0.0099(15) -0.0193(16)
C30 0.0550(19) 0.0365(16) 0.0332(15) -0.0061(12) -0.0123(14) -0.0036(14)
C14 0.096(8) 0.082(8) 0.131(10) -0.085(8) 0.005(8) -0.005(6)
C13' 0.25(2) 0.132(12) 0.039(5) -0.003(6) -0.053(9) -0.126(14)

loop_
_atom_type_symbol
_atom_type_description
_atom_type_scat_dispersion_real
_atom_type_scat_dispersion_imag
_atom_type_scat_source
C C 0.0033 0.0016 'International Tables Vol C Tables 4.2.6.8 and 6.1.1.4'
H H 0.0000 0.0000 'International Tables Vol C Tables 4.2.6.8 and 6.1.1.4'
O O 0.0106 0.0060 'International Tables Vol C Tables 4.2.6.8 and 6.1.1.4'
Zn Zn 0.2839 1.4301 'International Tables Vol C Tables 4.2.6.8 and 6.1.1.4'
N N 0.0061 0.0033 'International Tables Vol C Tables 4.2.6.8 and 6.1.1.4'

loop_
_geom_angle_atom_site_label_1
_geom_angle_atom_site_label_2
_geom_angle_atom_site_label_3
_geom_angle
_geom_angle_site_symmetry_1
_geom_angle_site_symmetry_3
O2 Zn1 O1 159.85(8) . .
O2 Zn1 N1 101.93(9) . .
O1 Zn1 N1 98.16(8) . .
O2 Zn1 O3 88.36(9) . .
O1 Zn1 O3 88.00(9) . .
N1 Zn1 O3 104.70(8) . .
O2 Zn1 O4 88.75(9) . .
O1 Zn1 O4 87.89(10) . .
N1 Zn1 O4 95.39(9) . .
O3 Zn1 O4 159.88(8) . .
O2 Zn1 Zn1 83.27(6) . 2_666
O1 Zn1 Zn1 76.90(6) . 2_666
N1 Zn1 Zn1 164.85(7) . 2_666
O3 Zn1 Zn1 89.56(6) . 2_666
O4 Zn1 Zn1 70.33(6) . 2_666
O8 Zn2 O7 160.79(9) . .
O8 Zn2 N2 101.34(8) . .
O7 Zn2 N2 97.87(9) . .
O8 Zn2 O5 88.65(9) . .
O7 Zn2 O5 88.51(10) . .
N2 Zn2 O5 98.17(8) . .
O8 Zn2 O6 88.90(9) . .
O7 Zn2 O6 87.57(10) . .
N2 Zn2 O6 100.97(8) . .
O5 Zn2 O6 160.81(9) . .
O8 Zn2 Zn2 81.18(6) . 2_755
O7 Zn2 Zn2 79.79(6) . 2_755
N2 Zn2 Zn2 171.58(6) . 2_755
O5 Zn2 Zn2 73.76(6) . 2_755
O6 Zn2 Zn2 87.05(6) . 2_755
C21 N1 C25 118.2(2) . .
C21 N1 Zn1 120.76(18) . .
C25 N1 Zn1 121.07(18) . .
C30 N2 C26 117.9(2) . .
C30 N2 Zn2 120.63(19) . .
C26 N2 Zn2 121.36(19) . .
C1 O1 Zn1 130.89(19) . .
C1 O2 Zn1 122.92(19) 2_666 .
C6 O3 Zn1 114.83(18) . .
C6 O4 Zn1 140.7(2) 2_666 .
C11 O5 Zn2 136.1(2) . .
C11 O6 Zn2 118.3(2) 2_755 .
C16 O7 Zn2 127.56(19) . .
C16 O8 Zn2 126.12(19) 2_755 .
O2 C1 O1 125.7(3) 2_666 .
O2 C1 C2 117.1(3) 2_666 .
O1 C1 C2 117.3(3) . .
C3 C2 C1 111.7(3) . .
C3 C2 C5 113.1(4) . .
C1 C2 C5 109.1(3) . .
C3 C2 C4 109.3(4) . .
C1 C2 C4 107.3(3) . .
C5 C2 C4 106.0(3) . .
C2 C3 H3A 109.5 . .
C2 C3 H3B 109.5 . .
H3A C3 H3B 109.5 . .
C2 C3 H3C 109.5 . .
H3A C3 H3C 109.5 . .
H3B C3 H3C 109.5 . .
C2 C4 H4A 109.5 . .
C2 C4 H4B 109.5 . .
H4A C4 H4B 109.5 . .
C2 C4 H4C 109.5 . .
H4A C4 H4C 109.5 . .
H4B C4 H4C 109.5 . .
C2 C5 H5A 109.5 . .
C2 C5 H5B 109.5 . .
H5A C5 H5B 109.5 . .
C2 C5 H5C 109.5 . .
H5A C5 H5C 109.5 . .
H5B C5 H5C 109.5 . .
O4 C6 O3 124.3(3) 2_666 .
O4 C6 C7 117.3(2) 2_666 .
O3 C6 C7 118.4(2) . .
C8 C7 C9 112.5(6) . .
C8 C7 C10' 63.6(8) . .
C9 C7 C10' 138.8(6) . .
C8 C7 C9' 132.9(6) . .
C9 C7 C9' 35.1(6) . .
C10' C7 C9' 114.8(8) . .
C8 C7 C6 111.3(4) . .
C9 C7 C6 110.1(4) . .
C10' C7 C6 108.9(5) . .
C9' C7 C6 112.9(5) . .
C8 C7 C10 108.2(6) . .
C9 C7 C10 109.5(6) . .
C10' C7 C10 46.5(8) . .
C9' C7 C10 75.3(7) . .
C6 C7 C10 105.0(4) . .
C8 C7 C8' 43.5(6) . .
C9 C7 C8' 75.6(7) . .
C10' C7 C8' 106.4(9) . .
C9' C7 C8' 108.0(7) . .
C6 C7 C8' 105.2(4) . .
C10 C7 C8' 145.1(6) . .
O6 C11 O5 124.7(3) 2_755 .
O6 C11 C12 118.8(3) 2_755 .
O5 C11 C12 116.5(3) . .
C13' C12 C15 114.9(7) . .
C13' C12 C14 65.1(8) . .
C15 C12 C14 126.2(6) . .
C13' C12 C11 115.5(5) . .
C15 C12 C11 113.2(3) . .
C14 C12 C11 113.3(5) . .
C13' C12 C14' 109.4(8) . .
C15 C12 C14' 100.1(5) . .
C14 C12 C14' 45.1(6) . .
C11 C12 C14' 101.5(4) . .
C13' C12 C13 37.1(7) . .
C15 C12 C13 96.4(6) . .
C14 C12 C13 102.0(7) . .
C11 C12 C13 98.5(5) . .
C14' C12 C13 146.4(6) . .
C12 C15 H15A 109.5 . .
C12 C15 H15B 109.5 . .
H15A C15 H15B 109.5 . .
C12 C15 H15C 109.5 . .
H15A C15 H15C 109.5 . .
H15B C15 H15C 109.5 . .
O8 C16 O7 125.2(3) 2_755 .
O8 C16 C17 118.3(3) 2_755 .
O7 C16 C17 116.5(3) . .
C20 C17 C19 110.2(3) . .
C20 C17 C18 109.7(3) . .
C19 C17 C18 110.5(3) . .
C20 C17 C16 111.3(3) . .
C19 C17 C16 108.9(3) . .
C18 C17 C16 106.2(3) . .
C17 C18 H18A 109.5 . .
C17 C18 H18B 109.5 . .
H18A C18 H18B 109.5 . .
C17 C18 H18C 109.5 . .
H18A C18 H18C 109.5 . .
H18B C18 H18C 109.5 . .
C17 C19 H19A 109.5 . .
C17 C19 H19B 109.5 . .
H19A C19 H19B 109.5 . .
C17 C19 H19C 109.5 . .
H19A C19 H19C 109.5 . .
H19B C19 H19C 109.5 . .
C17 C20 H20A 109.5 . .
C17 C20 H20B 109.5 . .
H20A C20 H20B 109.5 . .
C17 C20 H20C 109.5 . .
H20A C20 H20C 109.5 . .
H20B C20 H20C 109.5 . .
N1 C21 C22 123.1(3) . .
N1 C21 H21 118.4 . .
C22 C21 H21 118.4 . .
C21 C22 C23 117.8(3) . .
C21 C22 H22 121.1 . .
C23 C22 H22 121.1 . .
C24 C23 C22 119.8(3) . .
C24 C23 H23 120.1 . .
C22 C23 H23 120.1 . .
C25 C24 C23 118.9(3) . .
C25 C24 H24 120.6 . .
C23 C24 H24 120.6 . .
N1 C25 C24 122.2(3) . .
N1 C25 H25 118.9 . .
C24 C25 H25 118.9 . .
N2 C26 C27 122.1(3) . .
N2 C26 H26 119.0 . .
C27 C26 H26 119.0 . .
C26 C27 C28 118.9(3) . .
C26 C27 H27 120.6 . .
C28 C27 H27 120.6 . .
C29 C28 C27 119.2(3) . .
C29 C28 H28 120.4 . .
C27 C28 H28 120.4 . .
C30 C29 C28 118.5(3) . .
C30 C29 H29 120.7 . .
C28 C29 H29 120.7 . .
N2 C30 C29 123.4(3) . .
N2 C30 H30 118.3 . .
C29 C30 H30 118.3 . .

loop_
_geom_bond_atom_site_label_1
_geom_bond_atom_site_label_2
_geom_bond_distance
_geom_bond_site_symmetry_2
C9 C7 1.513(7) .
C10 C7 1.556(7) .
C8' C7 1.575(8) .
Zn1 O2 2.027(2) .
Zn1 O1 2.029(2) .
Zn1 N1 2.044(2) .
Zn1 O3 2.052(2) .
Zn1 O4 2.055(2) .
Zn1 Zn1 2.9229(6) 2_666
Zn2 O8 2.030(2) .
Zn2 O7 2.030(2) .
Zn2 N2 2.036(2) .
Zn2 O5 2.041(2) .
Zn2 O6 2.052(2) .
Zn2 Zn2 2.8894(6) 2_755
N1 C21 1.338(3) .
N1 C25 1.344(4) .
N2 C30 1.335(4) .
N2 C26 1.341(4) .
O1 C1 1.256(4) .
O2 C1 1.249(3) 2_666
O3 C6 1.268(3) .
O4 C6 1.241(3) 2_666
O5 C11 1.254(3) .
O6 C11 1.247(3) 2_755
O7 C16 1.257(3) .
O8 C16 1.244(3) 2_755
C1 O2 1.249(3) 2_666
C1 C2 1.528(4) .
C2 C3 1.491(5) .
C2 C5 1.537(5) .
C2 C4 1.554(6) .
C3 H3A 0.9800 .
C3 H3B 0.9800 .
C3 H3C 0.9800 .
C4 H4A 0.9800 .
C4 H4B 0.9800 .
C4 H4C 0.9800 .
C5 H5A 0.9800 .
C5 H5B 0.9800 .
C5 H5C 0.9800 .
C6 O4 1.241(3) 2_666
C6 C7 1.529(4) .
C7 C8 1.509(7) .
C7 C10' 1.515(8) .
C7 C9' 1.520(8) .
C11 O6 1.247(3) 2_755
C11 C12 1.527(4) .
C12 C13' 1.471(9) .
C12 C15 1.488(5) .
C12 C14 1.507(8) .
C12 C14' 1.639(9) .
C12 C13 1.657(11) .
C15 H15A 0.9800 .
C15 H15B 0.9800 .
C15 H15C 0.9800 .
C16 O8 1.244(3) 2_755
C16 C17 1.537(4) .
C17 C20 1.517(4) .
C17 C19 1.527(5) .
C17 C18 1.536(5) .
C18 H18A 0.9800 .
C18 H18B 0.9800 .
C18 H18C 0.9800 .
C19 H19A 0.9800 .
C19 H19B 0.9800 .
C19 H19C 0.9800 .
C20 H20A 0.9800 .
C20 H20B 0.9800 .
C20 H20C 0.9800 .
C21 C22 1.378(4) .
C21 H21 0.9500 .
C22 C23 1.381(4) .
C22 H22 0.9500 .
C23 C24 1.376(4) .
C23 H23 0.9500 .
C24 C25 1.375(4) .
C24 H24 0.9500 .
C25 H25 0.9500 .
C26 C27 1.377(4) .
C26 H26 0.9500 .
C27 C28 1.381(5) .
C27 H27 0.9500 .
C28 C29 1.372(5) .
C28 H28 0.9500 .
C29 C30 1.366(4) .
C29 H29 0.9500 .
C30 H30 0.9500 .
